data_1557185
loop_
_publ_author_name
'Yang, Yaxi'
'Zhang, Rukang'
'Li, Zhaojun'
'Mei, Lianghe'
'Wan, Shili'
'Ding, Hong'
'Chen, Zhifeng'
'Xing, Jing'
'Feng, Huijin'
'Han, Jie'
'Jiang, Hualiang'
'Zheng, Mingyue'
'Luo, Cheng'
'Zhou, Bing'

_publ_section_title
;
 Discovery of Highly Potent, Selective, and Orally Efficacious p300/CBP
 Histone Acetyltransferases Inhibitors.
;
_journal_name_full 'Journal of medicinal chemistry'
_journal_paper_doi 10.1021/acs.jmedchem.9b01721
_journal_year 2020
_chemical_absolute_configuration rmad
_chemical_formula_moiety 'C25 H23 F4 N5 O5'
_chemical_formula_sum 'C25 H23 F4 N5 O5'
_chemical_formula_weight 549.48
_space_group_crystal_system triclinic
_space_group_IT_number 1
_space_group_name_Hall 'P 1'
_space_group_name_H-M_alt 'P 1'
_atom_sites_solution_hydrogens geom
_atom_sites_solution_primary iterative
_audit_creation_date 2019-08-08
_audit_creation_method
;
Olex2 1.2
(compiled 2018.05.29 svn.r3508 for OlexSys, GUI svn.r5506)
;
_cell_angle_alpha 96.5150(10)
_cell_angle_beta 96.5150(10)
_cell_angle_gamma 107.35
_cell_formula_units_Z 4
_cell_length_a 10.1492(4)
_cell_length_b 10.1392(4)
_cell_length_c 25.2626(11)
_cell_measurement_reflns_used 3751
_cell_measurement_temperature 173
_cell_measurement_theta_max 52.34
_cell_measurement_theta_min 4.27
_cell_volume 2435.42(17)
_computing_molecular_graphics 'Olex2 (Dolomanov et al., 2009)'
_computing_publication_material 'Olex2 (Dolomanov et al., 2009)'
_computing_structure_refinement 'ShelXL (Sheldrick, 2015)'
_computing_structure_solution 'olex2.solve (Bourhis et al., 2015)'
_diffrn_ambient_temperature 173.0
_diffrn_measured_fraction_theta_full 0.996
_diffrn_measured_fraction_theta_max 0.975
_diffrn_measurement_device_type 'Bruker APEX-II CCD'
_diffrn_radiation_type CuK\a
_diffrn_radiation_wavelength 1.54178
_diffrn_reflns_av_R_equivalents 0.0392
_diffrn_reflns_av_unetI/netI 0.0490
_diffrn_reflns_Laue_measured_fraction_full 0.996
_diffrn_reflns_Laue_measured_fraction_max 0.975
_diffrn_reflns_limit_h_max 12
_diffrn_reflns_limit_h_min -12
_diffrn_reflns_limit_k_max 12
_diffrn_reflns_limit_k_min -11
_diffrn_reflns_limit_l_max 31
_diffrn_reflns_limit_l_min -31
_diffrn_reflns_number 39047
_diffrn_reflns_point_group_measured_fraction_full 0.918
_diffrn_reflns_point_group_measured_fraction_max 0.876
_diffrn_reflns_theta_full 67.679
_diffrn_reflns_theta_max 74.640
_diffrn_reflns_theta_min 1.782
_exptl_absorpt_coefficient_mu 1.091
_exptl_absorpt_correction_T_max 0.6572
_exptl_absorpt_correction_T_min 0.4512
_exptl_absorpt_correction_type multi-scan
_exptl_absorpt_process_details Bruker;sadabs;2016
_exptl_crystal_colour colourless
_exptl_crystal_colour_primary colourless
_exptl_crystal_density_diffrn 1.499
_exptl_crystal_description needle
_exptl_crystal_F_000 1136
_exptl_crystal_size_max 0.08
_exptl_crystal_size_mid 0.05
_exptl_crystal_size_min 0.04
_refine_diff_density_max 0.182
_refine_diff_density_min -0.252
_refine_diff_density_rms 0.035
_refine_ls_abs_structure_details
;
 Flack x determined using 7084 quotients [(I+)-(I-)]/[(I+)+(I-)]
 (Parsons, Flack and Wagner, Acta Cryst. B69 (2013) 249-259).
;
_refine_ls_abs_structure_Flack 0.00(5)
_refine_ls_extinction_method none
_refine_ls_goodness_of_fit_ref 1.043
_refine_ls_hydrogen_treatment constr
_refine_ls_matrix_type full
_refine_ls_number_parameters 1410
_refine_ls_number_reflns 17525
_refine_ls_number_restraints 1311
_refine_ls_restrained_S_all 1.006
_refine_ls_R_factor_all 0.0361
_refine_ls_R_factor_gt 0.0342
_refine_ls_shift/su_max 0.000
_refine_ls_shift/su_mean 0.000
_refine_ls_structure_factor_coef Fsqd
_refine_ls_weighting_details 'w=1/[\s^2^(Fo^2^)+(0.0354P)^2^+0.4591P] where P=(Fo^2^+2Fc^2^)/3'
_refine_ls_weighting_scheme calc
_refine_ls_wR_factor_gt 0.0853
_refine_ls_wR_factor_ref 0.0873
_reflns_Friedel_coverage 0.796
_reflns_Friedel_fraction_full 0.840
_reflns_Friedel_fraction_max 0.776
_reflns_number_gt 16929
_reflns_number_total 17525
_reflns_threshold_expression 'I > 2\s(I)'
_cod_data_source_file jm9b01721_si_004.cif
_cod_data_source_block p1_a
_cod_original_cell_volume 2435.37(17)
_cod_database_code 1557185
_shelx_shelxl_version_number 2018/3
_shelx_space_group_comment
;
The symmetry employed for this shelxl refinement is uniquely defined
by the following loop, which should always be used as a source of
symmetry information in preference to the above space-group names.
They are only intended as comments.
;
_shelx_estimated_absorpt_t_max 0.958
_shelx_estimated_absorpt_t_min 0.918
_olex2_refinement_description
;
1. Twinned data refinement
 Scales: 0.5799(10)
 0.4201(10)
2. Fixed Uiso
 At 1.2 times of:
  All C(H) groups, All C(H,H) groups, All N(H) groups
 At 1.5 times of:
  All C(H,H,H) groups
3. Rigid body (RIGU) restrains
 All non-hydrogen atoms
 with sigma for 1-2 distances of 0.004 and sigma for 1-3 distances of 0.004
4.a Ternary CH refined with riding coordinates:
 C9(H9), C039(H039), C03V(H03V), C042(H042)
4.b Secondary CH2 refined with riding coordinates:
 C7(H7A,H7B), C01L(H01B,H01C), C21(H21A,H21B), C02A(H02H,H02I), C12(H12A,H12B),
  C02I(H02A,H02B), C02L(H02D,H02E), C02N(H02F,H02G), C02X(H02J,H02K), C030(H03I,
 H03J), C037(H03K,H03L), C03A(H03R,H03S), C03P(H03W,H03X), C03T(H03D,H03F),
 C22(H22A,H22B), C03X(H03G,H03H), C043(H04A,H04B), C8(H8A,H8B), C048(H04C,H04D),
  C04C(H04F,H04G)
4.c Aromatic/amide H refined with riding coordinates:
 N00G(H00G), N4(H4), C00N(H00N), N00W(H00W), N3(H3), N5(H5), N015(H015),
 N019(H019), N01A(H01A), C01C(H01D), C01I(H01I), C01N(H01N), C01P(H01P),
 C17(H17), C01U(H01U), C01Y(H01Y), C20(H20), N029(H029), N02C(H02C), C02R(H02R),
  C18(H18), C031(H031), C034(H034), C03E(H03E), C03G(H03T), N03H(H03M),
 C03K(H03U), C03N(H03N), N20(H20A), C03Y(H03Y), C040(H040), C6(H6), C044(H044),
 C2(H2), C3(H3A), C04B(H04E)
4.d Idealised Me refined as rotating group:
 C24(H24A,H24B,H24C), C03B(H03A,H03B,H03C), C03R(H03O,H03P,H03Q), C50(H50A,
 H50B,H50C)
;
_olex2_submission_special_instructions 'No special instructions were received'

loop_
_space_group_symop_operation_xyz
'x, y, z'

loop_
_atom_site_label
_atom_site_type_symbol
_atom_site_fract_x
_atom_site_fract_y
_atom_site_fract_z
_atom_site_U_iso_or_equiv
_atom_site_adp_type
_atom_site_occupancy
_atom_site_site_symmetry_order
_atom_site_calc_flag
_atom_site_refinement_flags_posn
_atom_site_refinement_flags_adp
O001 O 0.6959(3) 0.2373(3) 0.37461(12) 0.0326(6) Uani 1 1 d . U
O5 O 0.9462(3) -0.0149(3) 0.62560(12) 0.0318(6) Uani 1 1 d . U
F003 F -0.0221(3) -0.1445(4) 0.85563(13) 0.0506(7) Uani 1 1 d . U
O004 O 0.4699(4) 0.5061(4) 0.20892(13) 0.0433(8) Uani 1 1 d . U
O005 O 0.6720(3) 0.2130(3) 0.77563(13) 0.0390(8) Uani 1 1 d . U
O1 O 1.1536(4) 0.0882(4) 0.05436(13) 0.0442(8) Uani 1 1 d . U
O3 O 1.2019(3) 0.0078(4) 0.35590(12) 0.0330(7) Uani 1 1 d . U
F3 F 1.2404(4) -0.2207(4) 0.07622(15) 0.0632(9) Uani 1 1 d . U
F009 F -0.3750(4) 0.6101(5) 0.86091(18) 0.0688(10) Uani 1 1 d . U
O2 O 1.0521(3) -0.0768(3) 0.22045(12) 0.0333(7) Uani 1 1 d . U
N00B N 0.1395(4) 0.4824(4) 0.82844(15) 0.0345(8) Uani 1 1 d . U
O00C O 0.6300(4) 0.0134(4) 0.65075(15) 0.0438(8) Uani 1 1 d . U
O00D O 0.2715(3) 0.6262(3) 0.77819(13) 0.0352(7) Uani 1 1 d . U
O00E O 0.1105(5) 0.5299(4) 0.94606(15) 0.0528(10) Uani 1 1 d . U
C00F C 0.6676(4) 0.2019(4) 0.53803(17) 0.0256(8) Uani 1 1 d . U
N00G N 0.5013(4) 0.2952(4) 0.64884(15) 0.0323(8) Uani 1 1 d . U
H00G H 0.487128 0.370711 0.638688 0.039 Uiso 1 1 calc R .
O00H O 0.6604(4) 0.5407(4) 0.33674(15) 0.0461(9) Uani 1 1 d . U
N4 N 1.1078(4) 0.1773(4) 0.60427(14) 0.0304(8) Uani 1 1 d . U
H4 H 1.178573 0.252166 0.618366 0.037 Uiso 1 1 calc R .
N00J N 0.0582(4) 0.5867(4) 0.69693(14) 0.0310(8) Uani 1 1 d . U
O00K O 0.4181(4) 0.8090(4) 0.26709(15) 0.0443(8) Uani 1 1 d . U
O00L O 0.1700(4) 0.4764(3) 0.64074(13) 0.0355(7) Uani 1 1 d . U
F00M F 0.4169(4) 0.4352(4) 0.92045(15) 0.0646(10) Uani 1 1 d . U
C00N C 0.4171(4) 0.1184(5) 0.53340(18) 0.0314(9) Uani 1 1 d . U
H00N H 0.336369 0.099039 0.550585 0.038 Uiso 1 1 calc R .
F00O F 0.3287(5) 0.3313(5) 0.83967(16) 0.0764(12) Uani 1 1 d . U
N00P N 0.5696(4) 0.0592(4) 0.82865(14) 0.0296(7) Uani 1 1 d . U
O4 O 0.9498(4) 0.2458(4) 0.26977(14) 0.0476(9) Uani 1 1 d . U
F00R F 0.8359(4) 0.0410(5) 0.83972(16) 0.0702(11) Uani 1 1 d . U
N2 N 1.0988(4) 0.1329(4) 0.30422(14) 0.0285(7) Uani 1 1 d . U
F4 F 1.0760(5) 0.5739(4) 0.14132(16) 0.0642(10) Uani 1 1 d . U
F00U F 0.8262(4) 1.2188(4) 0.14909(16) 0.0607(9) Uani 1 1 d . U
F00V F 0.2063(4) 0.2976(4) 0.90342(18) 0.0690(10) Uani 1 1 d . U
N00W N 0.0444(5) 0.7616(4) 0.65442(16) 0.0371(9) Uani 1 1 d . U
H00W H 0.024355 0.836249 0.646254 0.045 Uiso 1 1 calc R .
C23 C 1.0365(4) 0.0996(5) 0.63969(17) 0.0264(8) Uani 1 1 d . U
O00Y O 0.3745(4) 0.2731(4) 0.71979(14) 0.0443(8) Uani 1 1 d . U
C13 C 0.9814(5) 0.1792(5) 0.30351(18) 0.0325(9) Uani 1 1 d . U
F2 F 1.3812(4) -0.0109(4) 0.09437(16) 0.0611(9) Uani 1 1 d . U
N3 N 0.9188(4) 0.1374(5) 0.34543(15) 0.0356(9) Uani 1 1 d . U
H3 H 0.844716 0.157878 0.353917 0.043 Uiso 1 1 calc R .
O012 O -0.0484(4) 0.7397(4) 0.73408(14) 0.0470(9) Uani 1 1 d . U
N5 N 1.0754(4) 0.1611(4) 0.69169(15) 0.0355(8) Uani 1 1 d . U
H5 H 1.139375 0.244004 0.699595 0.043 Uiso 1 1 calc R .
C014 C 0.0091(5) 0.7036(5) 0.69836(17) 0.0346(10) Uani 1 1 d . U
N015 N -0.0610(4) 0.5134(4) 0.39630(14) 0.0315(8) Uani 1 1 d . U
H015 H -0.141585 0.446889 0.385930 0.038 Uiso 1 1 calc R .
O016 O 0.5295(4) 0.0554(4) 0.94480(13) 0.0418(8) Uani 1 1 d . U
C017 C 0.5492(4) 0.1781(4) 0.56343(17) 0.0264(8) Uani 1 1 d . U
N018 N 0.4796(4) 0.1100(4) 0.68972(14) 0.0311(8) Uani 1 1 d . U
N019 N 0.3934(4) 0.6904(5) 0.33992(16) 0.0353(8) Uani 1 1 d . U
H019 H 0.319371 0.708309 0.349827 0.042 Uiso 1 1 calc R .
N01A N 0.4993(4) 0.0829(4) 0.39540(15) 0.0290(7) Uani 1 1 d . U
H01A H 0.424593 0.012311 0.380978 0.035 Uiso 1 1 calc R .
C16 C 1.0250(4) 0.1044(5) 0.43554(17) 0.0251(8) Uani 1 1 d . U
C01C C 0.7819(5) 0.9794(5) 0.15077(19) 0.0370(10) Uani 1 1 d . U
H01D H 0.823727 0.999017 0.187578 0.044 Uiso 1 1 calc R .
O01D O 0.6144(5) 0.6813(4) 0.04277(14) 0.0485(9) Uani 1 1 d . U
N01E N 0.6194(4) 0.6155(4) 0.15559(15) 0.0338(8) Uani 1 1 d . U
C01F C 0.4452(5) 0.2346(5) 0.68924(17) 0.0319(9) Uani 1 1 d . U
O01G O 0.5355(6) 0.5517(4) 0.61995(16) 0.0696(15) Uani 1 1 d . U
O01H O 0.1310(4) 0.6414(7) 0.36527(16) 0.0703(15) Uani 1 1 d . U
C01I C 0.5879(5) 0.7946(5) 0.45118(19) 0.0310(9) Uani 1 1 d . U
H01I H 0.600273 0.869955 0.431107 0.037 Uiso 1 1 calc R .
C01J C 0.6671(6) 0.8179(6) 0.07043(19) 0.0410(11) Uani 1 1 d . U
C7 C 1.2786(5) 0.1970(5) 0.16165(18) 0.0316(9) Uani 1 1 d . U
H7A H 1.354896 0.189605 0.141501 0.038 Uiso 1 1 calc R .
H7B H 1.321823 0.256712 0.196832 0.038 Uiso 1 1 calc R .
C01L C 0.4654(5) -0.0726(5) 0.83523(18) 0.0302(9) Uani 1 1 d . U
H01B H 0.514414 -0.129846 0.853573 0.036 Uiso 1 1 calc R .
H01C H 0.420046 -0.125487 0.799078 0.036 Uiso 1 1 calc R .
F01M F 0.6179(5) 0.3396(5) 0.13159(18) 0.0741(11) Uani 1 1 d . U
C01N C 0.6356(5) 0.8199(5) 0.50564(19) 0.0327(9) Uani 1 1 d . U
H01N H 0.681219 0.913277 0.523056 0.039 Uiso 1 1 calc R .
C01O C 0.1205(5) 0.5687(4) 0.65270(17) 0.0282(8) Uani 1 1 d . U
C01P C 0.4048(4) 0.0874(5) 0.47783(18) 0.0303(9) Uani 1 1 d . U
H01P H 0.314843 0.045850 0.456841 0.036 Uiso 1 1 calc R .
F01Q F 0.8941(4) 0.1529(5) 0.91989(16) 0.0728(11) Uani 1 1 d . U
F1 F 1.3479(5) -0.1376(5) 0.15686(16) 0.0730(11) Uani 1 1 d . U
C17 C 1.0795(5) 0.2399(5) 0.46339(18) 0.0292(9) Uani 1 1 d . U
H17 H 1.098439 0.317649 0.444463 0.035 Uiso 1 1 calc R .
N01T N 0.5725(4) 0.6952(4) 0.29678(15) 0.0333(8) Uani 1 1 d . U
C01U C 0.5521(4) 0.5717(5) 0.50957(18) 0.0293(8) Uani 1 1 d . U
H01U H 0.541003 0.495846 0.529361 0.035 Uiso 1 1 calc R .
C01V C 0.5727(4) 0.1000(5) 0.65511(17) 0.0294(8) Uani 1 1 d . U
C15 C 0.9862(5) 0.0549(5) 0.37536(17) 0.0297(9) Uani 1 1 d . U
C19 C 1.0768(4) 0.1468(4) 0.54721(16) 0.0256(8) Uani 1 1 d . U
C01Y C 0.1247(5) 0.6134(4) 0.47529(17) 0.0282(8) Uani 1 1 d . U
H01Y H 0.196304 0.624012 0.453447 0.034 Uiso 1 1 calc R .
C21 C 0.9441(5) -0.1446(5) 0.42467(17) 0.0312(9) Uani 1 1 d . U
H21A H 0.865023 -0.211345 0.436998 0.037 Uiso 1 1 calc R .
H21B H 1.018329 -0.188177 0.420456 0.037 Uiso 1 1 calc R .
C020 C 0.0099(5) 0.5674(5) 0.35677(18) 0.0337(9) Uani 1 1 d . U
F021 F 0.7148(4) 0.4501(4) 0.07079(18) 0.0739(11) Uani 1 1 d . U
F022 F 0.5046(5) 0.3101(4) 0.05233(17) 0.0774(12) Uani 1 1 d . U
C023 C 0.7720(6) 1.0871(6) 0.1230(2) 0.0457(11) Uani 1 1 d . U
C024 C -0.0163(5) 0.5551(4) 0.45238(17) 0.0268(8) Uani 1 1 d . U
C20 C 1.0247(4) 0.0105(4) 0.51897(16) 0.0249(8) Uani 1 1 d . U
H20 H 1.007123 -0.067569 0.537709 0.030 Uiso 1 1 calc R .
C026 C -0.0713(6) 0.4918(5) 0.87074(19) 0.0404(10) Uani 1 1 d . U
C027 C 0.7295(5) 0.8412(6) 0.12395(18) 0.0363(10) Uani 1 1 d . U
C028 C 0.5880(4) 0.2230(5) 0.62363(17) 0.0280(9) Uani 1 1 d . U
N029 N 0.6642(4) 0.7455(4) 0.59082(16) 0.0375(9) Uani 1 1 d . U
H029 H 0.732620 0.824552 0.601647 0.045 Uiso 1 1 calc R .
C02A C 0.0362(5) 0.4981(5) 0.73797(17) 0.0320(9) Uani 1 1 d . U
H02H H 0.021466 0.400330 0.721655 0.038 Uiso 1 1 calc R .
H02I H -0.048995 0.501315 0.752930 0.038 Uiso 1 1 calc R .
C02B C 0.5794(5) 0.6063(5) 0.33293(19) 0.0344(9) Uani 1 1 d . U
N02C N 0.5205(4) 0.1085(5) 0.30768(16) 0.0380(9) Uani 1 1 d . U
H02C H 0.436152 0.047346 0.299200 0.046 Uiso 1 1 calc R .
C11 C 1.1380(4) 0.0338(4) 0.21628(17) 0.0278(8) Uani 1 1 d . U
C14 C 1.1119(4) 0.0604(5) 0.34606(16) 0.0276(8) Uani 1 1 d . U
C02F C 0.6181(4) 0.7109(5) 0.53558(18) 0.0289(8) Uani 1 1 d . U
C12 C 1.1862(5) 0.1556(5) 0.26283(16) 0.0286(8) Uani 1 1 d . U
H12A H 1.283740 0.167935 0.278619 0.034 Uiso 1 1 calc R .
H12B H 1.184477 0.242597 0.248903 0.034 Uiso 1 1 calc R .
C4 C 1.1360(6) 0.2119(6) 0.07715(19) 0.0401(10) Uani 1 1 d . U
C02I C 0.7456(5) 0.3112(5) 0.62960(18) 0.0343(10) Uani 1 1 d . U
H02A H 0.756264 0.411762 0.630600 0.041 Uiso 1 1 calc R .
H02B H 0.798622 0.298970 0.663075 0.041 Uiso 1 1 calc R .
C02J C 0.0544(5) 0.6400(4) 0.56287(16) 0.0261(8) Uani 1 1 d . U
C02K C 0.5042(4) 0.5481(4) 0.45518(18) 0.0276(8) Uani 1 1 d . U
C02L C 0.4337(5) 0.4096(5) 0.41828(18) 0.0346(9) Uani 1 1 d . U
H02D H 0.360134 0.347125 0.434749 0.042 Uiso 1 1 calc R .
H02E H 0.502355 0.361637 0.409845 0.042 Uiso 1 1 calc R .
C02M C 0.1145(5) -0.0922(5) 0.8776(2) 0.0372(10) Uani 1 1 d . U
C02N C 0.3708(5) 0.4531(5) 0.36780(19) 0.0391(10) Uani 1 1 d . U
H02F H 0.272870 0.449396 0.369666 0.047 Uiso 1 1 calc R .
H02G H 0.372583 0.390459 0.335026 0.047 Uiso 1 1 calc R .
C02O C -0.0137(7) 0.5488(6) 0.9241(2) 0.0469(12) Uani 1 1 d . U
C02P C 0.5721(5) 0.6010(5) 0.20412(17) 0.0320(9) Uani 1 1 d . U
C02Q C 0.3903(5) 0.0090(5) 0.92098(18) 0.0358(10) Uani 1 1 d . U
C02R C -0.1202(5) 0.5396(5) 0.48563(18) 0.0288(8) Uani 1 1 d . U
H02R H -0.215722 0.499447 0.469962 0.035 Uiso 1 1 calc R .
C24 C 1.0148(7) 0.0946(6) 0.73473(19) 0.0458(12) Uani 1 1 d . U
H24A H 0.914370 0.081928 0.729760 0.069 Uiso 1 1 calc GR .
H24B H 1.059400 0.153473 0.769445 0.069 Uiso 1 1 calc GR .
H24C H 1.029503 0.003243 0.734176 0.069 Uiso 1 1 calc GR .
C02T C 0.4631(5) 0.6047(5) 0.36682(17) 0.0302(9) Uani 1 1 d . U
C02U C 0.5783(5) 0.1112(5) 0.78136(17) 0.0303(9) Uani 1 1 d . U
C9 C 1.1599(5) -0.0591(5) 0.12647(19) 0.0377(10) Uani 1 1 d . U
H9 H 1.094072 -0.140004 0.139039 0.045 Uiso 1 1 calc R .
C02W C 0.3016(6) 0.3944(6) 0.8835(2) 0.0491(12) Uani 1 1 d . U
C02X C -0.0005(5) 0.4036(5) 0.83884(19) 0.0367(10) Uani 1 1 d . U
H02J H 0.008009 0.327269 0.858836 0.044 Uiso 1 1 calc R .
H02K H -0.061010 0.360012 0.803845 0.044 Uiso 1 1 calc R .
N1 N 1.1999(4) 0.0564(4) 0.17124(14) 0.0325(8) Uani 1 1 d . U
C18 C 1.1058(5) 0.2599(5) 0.51895(18) 0.0289(9) Uani 1 1 d . U
H18 H 1.144296 0.352249 0.538287 0.035 Uiso 1 1 calc R .
C030 C 0.6507(5) 0.7123(5) 0.25231(18) 0.0380(10) Uani 1 1 d . U
H03I H 0.744204 0.703364 0.263065 0.046 Uiso 1 1 calc R .
H03J H 0.663581 0.806508 0.242390 0.046 Uiso 1 1 calc R .
C031 C 0.2132(5) -0.1025(5) 0.84467(17) 0.0310(9) Uani 1 1 d . U
H031 H 0.184915 -0.142919 0.807754 0.037 Uiso 1 1 calc R .
C032 C 0.5214(4) 0.6579(4) 0.42566(18) 0.0279(8) Uani 1 1 d . U
F033 F 0.7443(4) -0.0515(4) 0.90467(16) 0.0597(9) Uani 1 1 d . U
C034 C 0.6571(4) 0.1721(4) 0.48261(17) 0.0264(8) Uani 1 1 d . U
H034 H 0.738104 0.188781 0.465625 0.032 Uiso 1 1 calc R .
C035 C 0.1568(4) 0.6548(4) 0.53038(17) 0.0273(8) Uani 1 1 d . U
C036 C 0.5806(5) 0.1486(5) 0.36027(17) 0.0277(8) Uani 1 1 d . U
C037 C 0.4982(6) 0.5958(6) 0.0623(2) 0.0467(12) Uani 1 1 d . U
H03K H 0.438880 0.524604 0.032028 0.056 Uiso 1 1 calc R .
H03L H 0.442083 0.654585 0.074820 0.056 Uiso 1 1 calc R .
C038 C 0.9991(4) -0.0086(4) 0.46323(17) 0.0258(8) Uani 1 1 d . U
C039 C 0.6744(5) 0.1378(5) 0.87488(18) 0.0355(10) Uani 1 1 d . U
H039 H 0.722917 0.229346 0.863814 0.043 Uiso 1 1 calc R .
C03A C 0.3004(5) 0.7182(5) 0.56344(19) 0.0350(10) Uani 1 1 d . U
H03R H 0.359985 0.792968 0.546592 0.042 Uiso 1 1 calc R .
H03S H 0.346945 0.646330 0.568013 0.042 Uiso 1 1 calc R .
C03B C 0.5951(6) 0.1665(7) 0.2652(2) 0.0503(14) Uani 1 1 d . U
H03A H 0.544022 0.115524 0.229944 0.075 Uiso 1 1 calc GR .
H03B H 0.688972 0.157439 0.270016 0.075 Uiso 1 1 calc GR .
H03C H 0.602267 0.265585 0.267160 0.075 Uiso 1 1 calc GR .
C03C C 0.1605(5) 0.5441(4) 0.78339(17) 0.0282(8) Uani 1 1 d . U
C03D C 0.1188(5) 0.6895(4) 0.62176(17) 0.0306(9) Uani 1 1 d . U
C03E C 0.1501(6) -0.0324(6) 0.9307(2) 0.0417(11) Uani 1 1 d . U
H03E H 0.080153 -0.026101 0.951946 0.050 Uiso 1 1 calc R .
C03F C 0.7857(6) 0.0676(7) 0.8848(2) 0.0486(12) Uani 1 1 d . U
C03G C -0.1936(6) 0.5140(5) 0.8495(2) 0.0422(11) Uani 1 1 d . U
H03T H -0.233244 0.479904 0.812774 0.051 Uiso 1 1 calc R .
N03H N 0.6575(7) 0.7384(6) 0.6808(2) 0.0592(13) Uani 1 1 d . U
H03M H 0.711347 0.826126 0.686343 0.071 Uiso 1 1 calc R .
C03I C 0.3542(5) -0.0525(5) 0.86691(17) 0.0300(8) Uani 1 1 d . U
C1 C 1.0976(6) 0.4545(6) 0.1198(2) 0.0466(12) Uani 1 1 d . U
C03K C -0.0809(8) 0.6171(7) 0.9570(2) 0.0597(15) Uani 1 1 d . U
H03U H -0.042573 0.650011 0.993924 0.072 Uiso 1 1 calc R .
C03L C 0.4534(5) 0.7394(5) 0.29840(19) 0.0342(9) Uani 1 1 d . U
C5 C 1.1903(5) 0.2666(5) 0.13066(18) 0.0327(9) Uani 1 1 d . U
C03N C 0.6578(6) 0.9271(7) 0.0433(2) 0.0498(13) Uani 1 1 d . U
H03N H 0.614889 0.908639 0.006604 0.060 Uiso 1 1 calc R .
C10 C 1.2851(6) -0.1055(6) 0.1141(2) 0.0464(12) Uani 1 1 d . U
C03P C 0.2695(5) 0.7774(5) 0.61714(19) 0.0375(10) Uani 1 1 d . U
H03W H 0.276592 0.877133 0.617994 0.045 Uiso 1 1 calc R .
H03X H 0.336616 0.769580 0.647343 0.045 Uiso 1 1 calc R .
C03Q C 0.5229(4) 0.1164(4) 0.45234(17) 0.0258(8) Uani 1 1 d . U
C03R C 0.6166(8) 0.6701(9) 0.7267(2) 0.0644(17) Uani 1 1 d . U
H03O H 0.516860 0.654896 0.727408 0.097 Uiso 1 1 calc GR .
H03P H 0.670990 0.729569 0.760110 0.097 Uiso 1 1 calc GR .
H03Q H 0.634411 0.579934 0.723546 0.097 Uiso 1 1 calc GR .
N20 N -0.0658(6) 0.5380(6) 0.30746(18) 0.0548(12) Uani 1 1 d . U
H20A H -0.156599 0.496903 0.303694 0.066 Uiso 1 1 calc R .
C03T C 0.7973(4) 0.2550(5) 0.57983(18) 0.0300(9) Uani 1 1 d . U
H03D H 0.870275 0.330141 0.568126 0.036 Uiso 1 1 calc R .
H03F H 0.835472 0.178533 0.587127 0.036 Uiso 1 1 calc R .
C22 C 0.8967(5) -0.0992(5) 0.37228(18) 0.0337(9) Uani 1 1 d . U
H22A H 0.796204 -0.107775 0.368793 0.040 Uiso 1 1 calc R .
H22B H 0.911608 -0.157884 0.340875 0.040 Uiso 1 1 calc R .
C03V C 0.5343(5) 0.5211(5) 0.10818(18) 0.0374(10) Uani 1 1 d . U
H03V H 0.443438 0.472667 0.119698 0.045 Uiso 1 1 calc R .
C03W C 0.5962(7) 0.4058(6) 0.0906(3) 0.0522(13) Uani 1 1 d . U
C03X C 0.6136(6) 0.1736(6) 0.92468(19) 0.0428(11) Uani 1 1 d . U
H03G H 0.691431 0.228301 0.953586 0.051 Uiso 1 1 calc R .
H03H H 0.556100 0.234198 0.916155 0.051 Uiso 1 1 calc R .
C03Y C 0.2898(6) 0.0186(5) 0.95264(19) 0.0409(11) Uani 1 1 d . U
H03Y H 0.317000 0.060263 0.989455 0.049 Uiso 1 1 calc R .
C03Z C 0.6151(5) 0.6706(5) 0.63051(19) 0.0352(9) Uani 1 1 d . U
C040 C -0.2043(9) 0.6371(7) 0.9358(3) 0.0654(16) Uani 1 1 d . U
H040 H -0.250903 0.685044 0.957757 0.078 Uiso 1 1 calc R .
C6 C 1.1691(5) 0.3912(5) 0.15226(19) 0.0375(10) Uani 1 1 d . U
H6 H 1.203966 0.431038 0.188942 0.045 Uiso 1 1 calc R .
C042 C 0.2548(6) 0.5206(6) 0.8728(2) 0.0428(11) Uani 1 1 d . U
H042 H 0.335184 0.586826 0.860122 0.051 Uiso 1 1 calc R .
C043 C 0.4622(5) 0.0344(5) 0.73452(17) 0.0367(10) Uani 1 1 d . U
H04A H 0.465774 -0.061332 0.723905 0.044 Uiso 1 1 calc R .
H04B H 0.370088 0.027026 0.745607 0.044 Uiso 1 1 calc R .
C044 C 0.7114(6) 1.0625(7) 0.0699(2) 0.0500(12) Uani 1 1 d . U
H044 H 0.706426 1.138278 0.051716 0.060 Uiso 1 1 calc R .
C045 C -0.2578(7) 0.5866(6) 0.8826(3) 0.0522(13) Uani 1 1 d . U
C8 C 1.0795(6) -0.0317(6) 0.0762(2) 0.0458(12) Uani 1 1 d . U
H8A H 1.055087 -0.115119 0.048095 0.055 Uiso 1 1 calc R .
H8B H 0.991079 -0.019472 0.085274 0.055 Uiso 1 1 calc R .
C2 C 1.0506(7) 0.4051(7) 0.0662(2) 0.0568(15) Uani 1 1 d . U
H2 H 1.006426 0.454626 0.044257 0.068 Uiso 1 1 calc R .
C048 C 0.7498(5) 0.7218(6) 0.14992(19) 0.0357(10) Uani 1 1 d . U
H04C H 0.804158 0.676160 0.128269 0.043 Uiso 1 1 calc R .
H04D H 0.805990 0.759265 0.186143 0.043 Uiso 1 1 calc R .
C3 C 1.0691(7) 0.2807(8) 0.0447(2) 0.0571(15) Uani 1 1 d . U
H3A H 1.035689 0.243005 0.007723 0.069 Uiso 1 1 calc R .
C50 C -0.0026(8) 0.5719(8) 0.2603(2) 0.0588(16) Uani 1 1 d . U
H50A H -0.075735 0.549608 0.228800 0.088 Uiso 1 1 calc GR .
H50B H 0.060818 0.517193 0.254307 0.088 Uiso 1 1 calc GR .
H50C H 0.050063 0.671857 0.265759 0.088 Uiso 1 1 calc GR .
C04B C -0.0860(5) 0.5817(5) 0.54051(18) 0.0298(9) Uani 1 1 d . U
H04E H -0.156793 0.571219 0.562727 0.036 Uiso 1 1 calc R .
C04C C 0.2302(7) 0.6007(6) 0.9237(2) 0.0496(13) Uani 1 1 d . U
H04F H 0.313903 0.622435 0.951450 0.059 Uiso 1 1 calc R .
H04G H 0.220621 0.690715 0.915277 0.059 Uiso 1 1 calc R .

loop_
_atom_site_aniso_label
_atom_site_aniso_U_11
_atom_site_aniso_U_22
_atom_site_aniso_U_33
_atom_site_aniso_U_23
_atom_site_aniso_U_13
_atom_site_aniso_U_12
O001 0.0275(15) 0.0391(17) 0.0301(15) 0.0037(12) 0.0038(12) 0.0095(12)
O5 0.0356(16) 0.0282(16) 0.0311(15) 0.0059(12) 0.0023(12) 0.0097(12)
F003 0.0369(15) 0.0557(19) 0.0587(19) 0.0043(14) 0.0087(13) 0.0150(13)
O004 0.0400(18) 0.0444(19) 0.0329(17) 0.0030(14) 0.0059(13) -0.0044(14)
O005 0.0385(17) 0.0365(18) 0.0312(16) 0.0073(13) -0.0006(13) -0.0028(13)
O1 0.053(2) 0.057(2) 0.0228(15) 0.0008(14) 0.0091(14) 0.0181(17)
O3 0.0276(15) 0.0439(18) 0.0313(15) 0.0054(13) 0.0022(12) 0.0180(13)
F3 0.084(3) 0.054(2) 0.058(2) -0.0071(15) 0.0178(18) 0.0343(18)
F009 0.062(2) 0.073(3) 0.082(3) 0.015(2) 0.0274(19) 0.0313(19)
O2 0.0322(16) 0.0330(16) 0.0319(15) 0.0062(12) 0.0066(12) 0.0051(12)
N00B 0.041(2) 0.0315(19) 0.0262(18) 0.0105(15) -0.0015(15) 0.0040(15)
O00C 0.053(2) 0.045(2) 0.0430(19) 0.0139(15) 0.0073(16) 0.0272(17)
O00D 0.0357(16) 0.0316(16) 0.0343(17) 0.0072(12) 0.0027(13) 0.0048(13)
O00E 0.080(3) 0.046(2) 0.0308(18) 0.0110(15) 0.0015(17) 0.0183(19)
C00F 0.0214(19) 0.024(2) 0.0306(19) 0.0081(15) -0.0017(15) 0.0071(15)
N00G 0.039(2) 0.0297(19) 0.0324(19) 0.0100(15) 0.0109(15) 0.0141(15)
O00H 0.048(2) 0.054(2) 0.044(2) 0.0071(16) 0.0138(16) 0.0272(17)
N4 0.0303(19) 0.0296(19) 0.0264(17) 0.0009(14) 0.0018(14) 0.0041(14)
N00J 0.042(2) 0.0295(19) 0.0256(17) 0.0078(13) 0.0017(14) 0.0165(15)
O00K 0.048(2) 0.045(2) 0.0388(18) 0.0142(15) -0.0015(14) 0.0127(15)
O00L 0.0434(18) 0.0327(17) 0.0334(16) 0.0049(13) 0.0022(13) 0.0180(13)
F00M 0.062(2) 0.079(3) 0.053(2) 0.0194(18) -0.0126(16) 0.0284(19)
C00N 0.0208(19) 0.041(2) 0.034(2) 0.0147(18) 0.0040(16) 0.0082(17)
F00O 0.095(3) 0.092(3) 0.053(2) 0.0040(19) 0.0028(19) 0.051(3)
N00P 0.0342(19) 0.0270(18) 0.0242(16) 0.0070(13) 0.0010(14) 0.0048(14)
O4 0.055(2) 0.066(3) 0.0363(18) 0.0229(17) 0.0092(16) 0.0346(19)
F00R 0.070(2) 0.104(3) 0.063(2) 0.034(2) 0.0275(18) 0.053(2)
N2 0.0301(18) 0.035(2) 0.0240(16) 0.0043(14) 0.0068(14) 0.0144(15)
F4 0.091(3) 0.054(2) 0.066(2) 0.0218(16) 0.028(2) 0.0411(19)
F00U 0.064(2) 0.0425(18) 0.074(2) 0.0113(15) 0.0000(17) 0.0174(15)
F00V 0.064(2) 0.057(2) 0.095(3) 0.043(2) 0.0107(19) 0.0224(17)
N00W 0.058(3) 0.031(2) 0.0317(19) 0.0072(15) 0.0106(17) 0.0256(18)
C23 0.0261(19) 0.030(2) 0.0280(19) 0.0047(15) 0.0017(15) 0.0167(16)
O00Y 0.0416(19) 0.058(2) 0.0354(17) 0.0029(15) 0.0109(14) 0.0181(16)
C13 0.034(2) 0.039(2) 0.028(2) 0.0056(17) 0.0035(17) 0.0173(19)
F2 0.0526(19) 0.062(2) 0.080(2) 0.0145(18) 0.0308(18) 0.0258(16)
N3 0.034(2) 0.056(3) 0.0279(19) 0.0131(17) 0.0073(15) 0.0266(18)
O012 0.065(2) 0.055(2) 0.0340(17) 0.0062(15) 0.0165(16) 0.0344(19)
N5 0.041(2) 0.037(2) 0.0252(17) 0.0023(15) 0.0010(15) 0.0097(16)
C014 0.046(3) 0.036(2) 0.022(2) -0.0013(16) 0.0008(17) 0.017(2)
N015 0.0349(19) 0.0332(19) 0.0221(17) -0.0019(13) -0.0003(14) 0.0081(15)
O016 0.0437(19) 0.053(2) 0.0261(16) 0.0097(14) 0.0020(13) 0.0118(15)
C017 0.0248(19) 0.027(2) 0.029(2) 0.0107(15) 0.0037(15) 0.0095(15)
N018 0.0364(19) 0.0316(19) 0.0219(17) 0.0065(14) 0.0029(14) 0.0052(15)
N019 0.0297(19) 0.045(2) 0.0337(19) 0.0100(16) 0.0046(15) 0.0137(16)
N01A 0.0286(18) 0.0264(18) 0.0289(17) 0.0058(14) 0.0012(14) 0.0049(14)
C16 0.0234(19) 0.027(2) 0.0260(19) 0.0034(15) 0.0041(15) 0.0102(15)
C01C 0.030(2) 0.046(3) 0.038(2) 0.0107(19) 0.0064(18) 0.0143(19)
O01D 0.072(2) 0.051(2) 0.0269(16) 0.0061(14) 0.0139(16) 0.0226(18)
N01E 0.0308(19) 0.042(2) 0.0265(17) 0.0062(15) 0.0038(14) 0.0088(15)
C01F 0.030(2) 0.039(2) 0.024(2) 0.0023(16) 0.0026(16) 0.0079(17)
O01G 0.120(4) 0.036(2) 0.0341(19) 0.0101(16) -0.004(2) 0.001(2)
O01H 0.035(2) 0.131(5) 0.037(2) 0.022(2) 0.0098(16) 0.009(2)
C01I 0.032(2) 0.024(2) 0.039(2) 0.0067(16) 0.0103(17) 0.0094(16)
C01J 0.051(3) 0.046(3) 0.033(2) 0.0120(19) 0.011(2) 0.021(2)
C7 0.026(2) 0.036(2) 0.027(2) 0.0036(17) 0.0040(16) 0.0021(16)
C01L 0.032(2) 0.032(2) 0.026(2) 0.0080(16) 0.0060(16) 0.0084(17)
F01M 0.089(3) 0.066(2) 0.084(3) 0.022(2) 0.021(2) 0.044(2)
C01N 0.032(2) 0.025(2) 0.040(2) 0.0016(17) 0.0078(18) 0.0079(17)
C01O 0.034(2) 0.025(2) 0.0236(19) 0.0013(15) -0.0019(16) 0.0102(16)
C01P 0.0213(19) 0.036(2) 0.033(2) 0.0113(17) -0.0022(16) 0.0085(17)
F01Q 0.0441(18) 0.093(3) 0.068(2) 0.028(2) -0.0142(16) 0.0038(17)
F1 0.092(3) 0.090(3) 0.055(2) 0.0164(19) 0.0085(19) 0.056(2)
C17 0.031(2) 0.026(2) 0.035(2) 0.0076(16) 0.0097(17) 0.0122(16)
N01T 0.0303(18) 0.037(2) 0.0286(18) 0.0019(15) 0.0047(14) 0.0052(15)
C01U 0.028(2) 0.026(2) 0.036(2) 0.0067(16) 0.0053(16) 0.0106(16)
C01V 0.031(2) 0.029(2) 0.025(2) 0.0060(16) 0.0011(16) 0.0051(16)
C15 0.029(2) 0.037(2) 0.0254(19) 0.0036(16) 0.0022(16) 0.0134(17)
C19 0.0225(19) 0.029(2) 0.0256(19) 0.0020(15) 0.0035(15) 0.0096(15)
C01Y 0.027(2) 0.028(2) 0.029(2) 0.0036(15) 0.0032(15) 0.0088(15)
C21 0.033(2) 0.031(2) 0.027(2) 0.0005(16) 0.0056(16) 0.0065(17)
C020 0.034(2) 0.043(3) 0.030(2) 0.0044(18) 0.0064(17) 0.0212(19)
F021 0.073(2) 0.067(2) 0.095(3) 0.004(2) 0.045(2) 0.0333(19)
F022 0.089(3) 0.056(2) 0.076(2) -0.0238(19) 0.006(2) 0.0224(19)
C023 0.040(3) 0.046(3) 0.053(3) 0.014(2) 0.008(2) 0.015(2)
C024 0.030(2) 0.029(2) 0.0252(19) 0.0064(15) 0.0031(15) 0.0138(16)
C20 0.0245(19) 0.025(2) 0.0246(18) 0.0022(14) 0.0027(15) 0.0078(15)
C026 0.059(3) 0.029(2) 0.033(2) 0.0104(18) 0.015(2) 0.010(2)
C027 0.037(2) 0.048(3) 0.030(2) 0.0119(18) 0.0135(18) 0.018(2)
C028 0.028(2) 0.030(2) 0.027(2) 0.0082(16) 0.0042(15) 0.0083(16)
N029 0.040(2) 0.0293(19) 0.037(2) 0.0005(15) 0.0017(16) 0.0052(15)
C02A 0.036(2) 0.032(2) 0.027(2) 0.0079(16) 0.0002(17) 0.0093(17)
C02B 0.037(2) 0.032(2) 0.034(2) 0.0003(17) 0.0060(18) 0.0127(18)
N02C 0.036(2) 0.046(2) 0.0279(18) 0.0034(16) 0.0007(15) 0.0084(17)
C11 0.0245(19) 0.032(2) 0.0275(19) 0.0054(16) 0.0022(15) 0.0099(15)
C14 0.028(2) 0.031(2) 0.0235(19) 0.0017(15) 0.0014(16) 0.0102(16)
C02F 0.0226(19) 0.029(2) 0.034(2) 0.0008(16) 0.0020(16) 0.0095(16)
C12 0.031(2) 0.031(2) 0.0234(19) 0.0037(15) 0.0088(16) 0.0073(16)
C4 0.045(3) 0.049(3) 0.029(2) 0.0077(19) 0.0090(19) 0.017(2)
C02I 0.034(2) 0.031(2) 0.031(2) 0.0050(17) 0.0019(17) 0.0014(17)
C02J 0.035(2) 0.024(2) 0.0231(18) 0.0065(14) 0.0040(15) 0.0147(16)
C02K 0.025(2) 0.024(2) 0.034(2) 0.0023(16) 0.0064(16) 0.0094(15)
C02L 0.042(2) 0.024(2) 0.035(2) 0.0018(17) 0.0046(18) 0.0092(17)
C02M 0.036(2) 0.036(2) 0.044(2) 0.0113(19) 0.0096(19) 0.0151(18)
C02N 0.044(3) 0.036(2) 0.032(2) 0.0020(18) -0.0011(19) 0.0070(19)
C02O 0.073(3) 0.038(3) 0.030(2) 0.0094(19) 0.010(2) 0.014(2)
C02P 0.031(2) 0.034(2) 0.028(2) 0.0045(16) 0.0035(16) 0.0065(16)
C02Q 0.042(2) 0.041(3) 0.028(2) 0.0098(18) 0.0070(18) 0.0167(19)
C02R 0.028(2) 0.032(2) 0.028(2) 0.0063(16) 0.0012(16) 0.0136(16)
C24 0.071(4) 0.040(3) 0.023(2) 0.0021(18) 0.005(2) 0.014(2)
C02T 0.032(2) 0.028(2) 0.030(2) 0.0045(16) 0.0068(16) 0.0093(17)
C02U 0.036(2) 0.028(2) 0.0241(19) 0.0038(15) 0.0042(16) 0.0065(16)
C9 0.044(3) 0.035(2) 0.029(2) -0.0021(17) 0.0130(19) 0.0043(19)
C02W 0.056(3) 0.055(3) 0.036(2) 0.011(2) -0.007(2) 0.019(2)
C02X 0.047(3) 0.030(2) 0.030(2) 0.0066(17) 0.0053(19) 0.0061(19)
N1 0.037(2) 0.0333(19) 0.0245(17) 0.0014(14) 0.0093(15) 0.0066(15)
C18 0.032(2) 0.0218(19) 0.033(2) -0.0001(15) 0.0077(16) 0.0099(16)
C030 0.034(2) 0.044(3) 0.029(2) 0.0041(18) 0.0073(18) 0.0000(19)
C031 0.039(2) 0.027(2) 0.028(2) 0.0056(16) 0.0059(16) 0.0114(17)
C032 0.0243(19) 0.026(2) 0.034(2) 0.0063(16) 0.0051(16) 0.0093(15)
F033 0.0498(18) 0.065(2) 0.078(2) 0.0413(18) 0.0117(16) 0.0255(15)
C034 0.0227(19) 0.029(2) 0.029(2) 0.0068(15) 0.0044(15) 0.0095(15)
C035 0.026(2) 0.024(2) 0.032(2) 0.0060(15) 0.0013(16) 0.0089(15)
C036 0.031(2) 0.028(2) 0.0282(19) 0.0020(15) 0.0034(15) 0.0164(16)
C037 0.055(3) 0.051(3) 0.031(2) 0.002(2) -0.001(2) 0.016(2)
C038 0.0239(19) 0.026(2) 0.0290(19) 0.0052(15) 0.0046(15) 0.0089(15)
C039 0.038(2) 0.035(2) 0.029(2) 0.0120(17) -0.0021(17) 0.0038(17)
C03A 0.029(2) 0.038(2) 0.033(2) 0.0044(18) 0.0008(17) 0.0054(17)
C03B 0.041(3) 0.082(4) 0.028(2) 0.008(2) 0.005(2) 0.020(3)
C03C 0.034(2) 0.027(2) 0.0237(19) 0.0057(15) 0.0020(16) 0.0103(16)
C03D 0.044(2) 0.024(2) 0.0262(19) 0.0048(15) 0.0041(17) 0.0141(17)
C03E 0.049(3) 0.046(3) 0.039(2) 0.008(2) 0.020(2) 0.023(2)
C03F 0.041(3) 0.063(3) 0.041(3) 0.022(2) 0.002(2) 0.011(2)
C03G 0.045(3) 0.036(3) 0.044(3) 0.009(2) 0.015(2) 0.008(2)
N03H 0.084(4) 0.047(3) 0.037(2) -0.0001(19) 0.001(2) 0.010(2)
C03I 0.039(2) 0.026(2) 0.0259(19) 0.0078(16) 0.0069(16) 0.0096(16)
C1 0.053(3) 0.047(3) 0.049(3) 0.017(2) 0.019(2) 0.021(2)
C03K 0.101(5) 0.047(3) 0.032(3) 0.005(2) 0.022(3) 0.021(3)
C03L 0.037(2) 0.028(2) 0.031(2) 0.0009(16) 0.0005(17) 0.0038(17)
C5 0.030(2) 0.039(2) 0.029(2) 0.0083(17) 0.0110(17) 0.0071(17)
C03N 0.060(3) 0.063(3) 0.037(3) 0.020(2) 0.010(2) 0.031(3)
C10 0.060(3) 0.044(3) 0.041(3) 0.005(2) 0.012(2) 0.025(2)
C03P 0.044(3) 0.026(2) 0.033(2) 0.0003(17) -0.0032(19) 0.0024(17)
C03Q 0.0249(19) 0.025(2) 0.029(2) 0.0068(15) 0.0006(15) 0.0107(15)
C03R 0.082(5) 0.086(5) 0.030(3) 0.011(3) 0.009(3) 0.034(4)
N20 0.058(3) 0.074(3) 0.027(2) 0.006(2) 0.0001(18) 0.016(2)
C03T 0.0212(19) 0.035(2) 0.030(2) 0.0050(17) -0.0009(16) 0.0051(16)
C22 0.029(2) 0.038(2) 0.026(2) -0.0026(17) -0.0002(16) 0.0042(17)
C03V 0.039(2) 0.043(3) 0.029(2) -0.0002(18) 0.0079(18) 0.0123(19)
C03W 0.058(3) 0.045(3) 0.056(3) 0.004(2) 0.018(3) 0.019(2)
C03X 0.048(3) 0.042(3) 0.029(2) -0.0012(18) -0.0036(19) 0.005(2)
C03Y 0.054(3) 0.042(3) 0.028(2) 0.0017(18) 0.0130(19) 0.016(2)
C03Z 0.045(2) 0.032(2) 0.034(2) 0.0043(17) -0.0022(18) 0.0233(19)
C040 0.094(5) 0.053(4) 0.061(3) 0.010(3) 0.038(3) 0.030(3)
C6 0.041(3) 0.042(3) 0.030(2) 0.0085(18) 0.0126(18) 0.0111(19)
C042 0.046(3) 0.040(3) 0.034(2) 0.015(2) -0.008(2) 0.003(2)
C043 0.040(3) 0.036(2) 0.026(2) 0.0092(17) 0.0026(17) -0.0006(18)
C044 0.056(3) 0.052(3) 0.053(3) 0.023(2) 0.012(2) 0.026(2)
C045 0.061(3) 0.043(3) 0.060(3) 0.015(2) 0.025(3) 0.018(2)
C8 0.046(3) 0.049(3) 0.034(2) -0.011(2) 0.005(2) 0.010(2)
C2 0.073(4) 0.065(4) 0.044(3) 0.022(3) 0.011(3) 0.034(3)
C048 0.029(2) 0.046(3) 0.034(2) 0.0101(19) 0.0085(17) 0.0114(18)
C3 0.066(4) 0.075(4) 0.032(3) 0.008(2) -0.003(2) 0.030(3)
C50 0.082(4) 0.074(4) 0.028(2) 0.006(2) 0.008(3) 0.037(3)
C04B 0.030(2) 0.035(2) 0.030(2) 0.0092(16) 0.0089(16) 0.0153(17)
C04C 0.066(3) 0.038(3) 0.034(3) 0.009(2) -0.011(2) 0.008(2)

loop_
_atom_type_symbol
_atom_type_description
_atom_type_scat_dispersion_real
_atom_type_scat_dispersion_imag
_atom_type_scat_source
C C 0.0181 0.0091 'International Tables Vol C Tables 4.2.6.8 and 6.1.1.4'
H H 0.0000 0.0000 'International Tables Vol C Tables 4.2.6.8 and 6.1.1.4'
F F 0.0727 0.0534 'International Tables Vol C Tables 4.2.6.8 and 6.1.1.4'
N N 0.0311 0.0180 'International Tables Vol C Tables 4.2.6.8 and 6.1.1.4'
O O 0.0492 0.0322 'International Tables Vol C Tables 4.2.6.8 and 6.1.1.4'

loop_
_geom_angle_atom_site_label_1
_geom_angle_atom_site_label_2
_geom_angle_atom_site_label_3
_geom_angle
C4 O1 C8 113.5(4)
C03C N00B C02X 122.9(4)
C03C N00B C042 118.0(4)
C042 N00B C02X 117.8(4)
C02O O00E C04C 114.5(4)
C017 C00F C03T 109.7(4)
C034 C00F C017 121.6(4)
C034 C00F C03T 128.6(4)
C01F N00G C028 113.0(4)
C23 N4 C19 125.7(4)
C014 N00J C02A 120.9(4)
C01O N00J C014 112.5(4)
C01O N00J C02A 126.6(4)
C017 C00N C01P 118.8(4)
C02U N00P C01L 124.3(4)
C02U N00P C039 116.9(4)
C039 N00P C01L 118.8(3)
C13 N2 C12 121.5(4)
C14 N2 C13 111.9(4)
C14 N2 C12 126.6(4)
C014 N00W C03D 113.9(4)
O5 C23 N4 123.7(4)
O5 C23 N5 122.7(4)
N5 C23 N4 113.6(4)
O4 C13 N2 123.0(4)
O4 C13 N3 129.7(4)
N3 C13 N2 107.3(4)
C13 N3 C15 112.9(4)
C23 N5 C24 121.7(4)
N00W C014 N00J 105.9(4)
O012 C014 N00J 123.7(4)
O012 C014 N00W 130.4(5)
C020 N015 C024 125.7(4)
C02Q O016 C03X 114.0(4)
C00F C017 C028 111.5(4)
C00N C017 C00F 120.2(4)
C00N C017 C028 128.3(4)
C01F N018 C043 121.3(4)
C01V N018 C01F 111.9(4)
C01V N018 C043 122.9(4)
C03L N019 C02T 113.2(4)
C036 N01A C03Q 127.0(4)
C17 C16 C15 129.2(4)
C038 C16 C17 120.4(4)
C038 C16 C15 110.4(4)
C023 C01C C027 119.2(5)
C01J O01D C037 114.1(4)
C02P N01E C03V 117.5(4)
C02P N01E C048 123.0(4)
C03V N01E C048 119.5(4)
N00G C01F N018 106.8(4)
O00Y C01F N00G 129.0(5)
O00Y C01F N018 124.2(4)
C01N C01I C032 119.6(4)
C027 C01J O01D 119.3(4)
C03N C01J O01D 118.9(5)
C03N C01J C027 121.8(5)
N1 C7 C5 113.5(4)
N00P C01L C03I 114.0(4)
C01I C01N C02F 121.0(4)
N00J C01O C03D 106.7(4)
O00L C01O N00J 126.8(4)
O00L C01O C03D 126.6(4)
C00N C01P C03Q 120.8(4)
C18 C17 C16 118.9(4)
C02B N01T C030 124.8(4)
C02B N01T C03L 111.4(4)
C03L N01T C030 121.7(4)
C02K C01U C02F 118.8(4)
O00C C01V N018 126.7(4)
O00C C01V C028 127.2(4)
N018 C01V C028 106.1(4)
N3 C15 C16 115.4(4)
N3 C15 C14 101.5(3)
N3 C15 C22 114.5(4)
C16 C15 C14 114.1(3)
C16 C15 C22 102.5(3)
C14 C15 C22 109.1(4)
C20 C19 N4 123.0(4)
C18 C19 N4 117.2(4)
C18 C19 C20 119.8(4)
C035 C01Y C024 118.3(4)
C038 C21 C22 102.8(4)
O01H C020 N015 123.4(4)
O01H C020 N20 121.5(5)
N20 C020 N015 115.1(5)
F00U C023 C01C 118.2(5)
F00U C023 C044 119.9(5)
C044 C023 C01C 121.9(5)
C01Y C024 N015 123.0(4)
C01Y C024 C02R 119.7(4)
C02R C024 N015 117.3(4)
C038 C20 C19 118.7(4)
C02O C026 C02X 118.7(5)
C03G C026 C02O 118.4(5)
C03G C026 C02X 122.8(4)
C01C C027 C048 121.8(4)
C01J C027 C01C 118.2(5)
C01J C027 C048 119.9(5)
N00G C028 C017 115.7(4)
N00G C028 C01V 101.6(3)
N00G C028 C02I 114.6(4)
C017 C028 C01V 113.3(4)
C017 C028 C02I 102.2(3)
C01V C028 C02I 109.7(3)
C03Z N029 C02F 127.5(4)
N00J C02A C03C 111.4(4)
O00H C02B N01T 126.3(5)
O00H C02B C02T 127.0(5)
N01T C02B C02T 106.7(4)
C036 N02C C03B 120.3(4)
O2 C11 C12 120.9(4)
O2 C11 N1 123.4(4)
N1 C11 C12 115.6(4)
O3 C14 N2 126.0(4)
O3 C14 C15 127.8(4)
N2 C14 C15 106.2(4)
C01N C02F C01U 119.6(4)
C01N C02F N029 117.5(4)
N029 C02F C01U 122.9(4)
N2 C12 C11 111.8(3)
C5 C4 O1 120.0(4)
C3 C4 O1 118.5(5)
C3 C4 C5 121.5(5)
C03T C02I C028 105.2(3)
C035 C02J C03D 110.8(4)
C035 C02J C04B 120.3(4)
C04B C02J C03D 128.8(4)
C01U C02K C02L 128.7(4)
C01U C02K C032 121.2(4)
C032 C02K C02L 110.1(4)
C02K C02L C02N 103.1(4)
F003 C02M C031 117.9(4)
F003 C02M C03E 119.3(4)
C03E C02M C031 122.8(5)
C02L C02N C02T 105.6(4)
C026 C02O O00E 119.5(5)
C03K C02O O00E 118.8(5)
C03K C02O C026 121.6(6)
O004 C02P N01E 122.3(4)
O004 C02P C030 120.4(4)
N01E C02P C030 117.3(4)
O016 C02Q C03I 119.7(4)
C03Y C02Q O016 118.6(4)
C03Y C02Q C03I 121.6(5)
C04B C02R C024 121.1(4)
N019 C02T C02B 101.2(4)
N019 C02T C02N 115.4(4)
N019 C02T C032 115.4(4)
C02B C02T C02N 111.0(4)
C032 C02T C02B 111.5(4)
C032 C02T C02N 102.6(3)
O005 C02U N00P 123.2(4)
O005 C02U C043 120.4(4)
N00P C02U C043 116.4(4)
N1 C9 C10 111.6(4)
N1 C9 C8 113.6(4)
C8 C9 C10 112.4(4)
F00M C02W F00V 105.7(4)
F00M C02W C042 110.0(5)
F00O C02W F00M 108.3(5)
F00O C02W F00V 107.3(5)
F00O C02W C042 112.1(4)
F00V C02W C042 113.1(5)
N00B C02X C026 114.3(4)
C11 N1 C7 122.8(4)
C11 N1 C9 117.3(4)
C9 N1 C7 118.5(3)
C17 C18 C19 121.1(4)
N01T C030 C02P 109.5(4)
C02M C031 C03I 118.7(4)
C01I C032 C02T 129.0(4)
C02K C032 C01I 119.9(4)
C02K C032 C02T 111.0(4)
C00F C034 C03Q 117.8(4)
C01Y C035 C02J 121.8(4)
C01Y C035 C03A 127.3(4)
C02J C035 C03A 110.9(4)
O001 C036 N01A 123.7(4)
O001 C036 N02C 122.6(4)
N02C C036 N01A 113.6(4)
O01D C037 C03V 115.1(4)
C16 C038 C21 110.9(4)
C20 C038 C16 121.1(4)
C20 C038 C21 128.0(4)
N00P C039 C03F 110.6(4)
N00P C039 C03X 114.0(4)
C03F C039 C03X 114.3(4)
C035 C03A C03P 102.8(4)
N00B C03C C02A 115.5(4)
O00D C03C N00B 123.3(4)
O00D C03C C02A 121.2(4)
N00W C03D C01O 101.1(3)
N00W C03D C02J 116.0(4)
N00W C03D C03P 115.2(4)
C01O C03D C03P 110.5(4)
C02J C03D C01O 112.7(4)
C02J C03D C03P 101.7(3)
C02M C03E C03Y 118.6(4)
F00R C03F F01Q 106.2(5)
F00R C03F C039 111.1(4)
F01Q C03F C039 110.1(5)
F033 C03F F00R 107.5(5)
F033 C03F F01Q 106.5(4)
F033 C03F C039 114.9(5)
C026 C03G C045 119.3(5)
C03Z N03H C03R 121.3(6)
C02Q C03I C01L 120.0(4)
C031 C03I C01L 121.5(4)
C031 C03I C02Q 118.3(4)
F4 C1 C6 118.6(5)
F4 C1 C2 118.6(5)
C2 C1 C6 122.8(5)
C02O C03K C040 119.6(6)
O00K C03L N019 129.3(5)
O00K C03L N01T 123.7(4)
N019 C03L N01T 107.0(4)
C4 C5 C7 118.8(4)
C4 C5 C6 118.2(4)
C6 C5 C7 122.8(4)
C044 C03N C01J 119.4(5)
F3 C10 C9 109.2(5)
F2 C10 F3 106.1(4)
F2 C10 C9 114.0(4)
F1 C10 F3 107.5(5)
F1 C10 F2 107.8(5)
F1 C10 C9 111.9(4)
C03A C03P C03D 106.3(4)
C01P C03Q N01A 116.6(4)
C01P C03Q C034 120.6(4)
C034 C03Q N01A 122.8(4)
C020 N20 C50 121.9(5)
C00F C03T C02I 103.4(3)
C21 C22 C15 106.0(3)
N01E C03V C037 113.6(4)
N01E C03V C03W 111.7(4)
C037 C03V C03W 113.3(4)
F01M C03W F022 106.5(5)
F01M C03W C03V 110.3(5)
F021 C03W F01M 108.6(6)
F021 C03W F022 107.2(5)
F021 C03W C03V 114.4(5)
F022 C03W C03V 109.5(5)
O016 C03X C039 114.8(4)
C03E C03Y C02Q 119.9(4)
O01G C03Z N029 121.8(4)
O01G C03Z N03H 122.6(5)
N03H C03Z N029 115.6(5)
C045 C040 C03K 118.7(6)
C1 C6 C5 119.1(5)
N00B C042 C02W 111.3(4)
N00B C042 C04C 114.2(5)
C04C C042 C02W 113.2(4)
N018 C043 C02U 109.2(4)
C023 C044 C03N 119.5(5)
F009 C045 C03G 118.4(5)
F009 C045 C040 119.4(6)
C040 C045 C03G 122.2(6)
O1 C8 C9 114.5(4)
C1 C2 C3 118.4(5)
N01E C048 C027 114.4(4)
C4 C3 C2 119.8(5)
C02R C04B C02J 118.8(4)
O00E C04C C042 115.4(4)

loop_
_geom_bond_atom_site_label_1
_geom_bond_atom_site_label_2
_geom_bond_distance
O001 C036 1.230(6)
O5 C23 1.230(6)
F003 C02M 1.353(6)
O004 C02P 1.215(6)
O005 C02U 1.213(6)
O1 C4 1.390(7)
O1 C8 1.432(7)
O3 C14 1.204(5)
F3 C10 1.348(7)
F009 C045 1.350(8)
O2 C11 1.222(5)
N00B C02X 1.477(6)
N00B C03C 1.367(6)
N00B C042 1.452(6)
O00C C01V 1.190(6)
O00D C03C 1.216(6)
O00E C02O 1.395(8)
O00E C04C 1.427(8)
C00F C017 1.397(6)
C00F C034 1.383(6)
C00F C03T 1.507(6)
N00G C01F 1.345(6)
N00G C028 1.456(6)
O00H C02B 1.204(6)
N4 C23 1.383(6)
N4 C19 1.418(5)
N00J C014 1.415(6)
N00J C01O 1.365(6)
N00J C02A 1.441(6)
O00K C03L 1.210(6)
O00L C01O 1.212(6)
F00M C02W 1.337(6)
C00N C017 1.386(6)
C00N C01P 1.386(7)
F00O C02W 1.312(8)
N00P C01L 1.476(6)
N00P C02U 1.360(5)
N00P C039 1.460(6)
O4 C13 1.218(6)
F00R C03F 1.332(7)
N2 C13 1.405(6)
N2 C14 1.371(6)
N2 C12 1.441(5)
F4 C1 1.358(7)
F00U C023 1.341(7)
F00V C02W 1.345(7)
N00W C014 1.349(6)
N00W C03D 1.455(6)
C23 N5 1.349(6)
O00Y C01F 1.220(6)
C13 N3 1.341(6)
F2 C10 1.334(7)
N3 C15 1.452(6)
O012 C014 1.209(6)
N5 C24 1.444(7)
N015 C020 1.366(6)
N015 C024 1.413(5)
O016 C02Q 1.388(6)
O016 C03X 1.432(6)
C017 C028 1.508(6)
N018 C01F 1.408(6)
N018 C01V 1.375(6)
N018 C043 1.435(5)
N019 C02T 1.451(6)
N019 C03L 1.342(6)
N01A C036 1.373(6)
N01A C03Q 1.416(6)
C16 C17 1.389(6)
C16 C15 1.514(6)
C16 C038 1.383(6)
C01C C023 1.385(7)
C01C C027 1.401(7)
O01D C01J 1.395(7)
O01D C037 1.416(7)
N01E C02P 1.374(6)
N01E C03V 1.452(6)
N01E C048 1.471(6)
O01G C03Z 1.215(7)
O01H C020 1.214(7)
C01I C01N 1.374(7)
C01I C032 1.390(6)
C01J C027 1.389(7)
C01J C03N 1.388(8)
C7 N1 1.474(6)
C7 C5 1.502(7)
C01L C03I 1.504(6)
F01M C03W 1.329(8)
C01N C02F 1.388(6)
C01O C03D 1.530(6)
C01P C03Q 1.395(6)
F01Q C03F 1.335(7)
F1 C10 1.314(7)
C17 C18 1.378(6)
N01T C02B 1.364(6)
N01T C030 1.444(6)
N01T C03L 1.413(7)
C01U C02F 1.414(6)
C01U C02K 1.373(6)
C01V C028 1.533(6)
C15 C14 1.536(6)
C15 C22 1.544(7)
C19 C20 1.398(6)
C19 C18 1.394(6)
C01Y C024 1.400(6)
C01Y C035 1.379(6)
C21 C038 1.508(6)
C21 C22 1.523(6)
C020 N20 1.339(7)
F021 C03W 1.329(7)
F022 C03W 1.336(8)
C023 C044 1.373(9)
C024 C02R 1.406(6)
C20 C038 1.383(6)
C026 C02O 1.390(7)
C026 C02X 1.522(7)
C026 C03G 1.386(8)
C027 C048 1.496(7)
C028 C02I 1.563(6)
N029 C02F 1.390(6)
N029 C03Z 1.375(7)
C02A C03C 1.525(6)
C02B C02T 1.533(6)
N02C C036 1.360(6)
N02C C03B 1.460(7)
C11 C12 1.525(6)
C11 N1 1.370(6)
C4 C5 1.384(7)
C4 C3 1.380(8)
C02I C03T 1.532(7)
C02J C035 1.381(6)
C02J C03D 1.519(6)
C02J C04B 1.391(6)
C02K C02L 1.518(6)
C02K C032 1.388(6)
C02L C02N 1.529(7)
C02M C031 1.391(7)
C02M C03E 1.368(7)
C02N C02T 1.548(7)
C02O C03K 1.384(9)
C02P C030 1.524(6)
C02Q C03I 1.395(6)
C02Q C03Y 1.384(7)
C02R C04B 1.376(6)
C02T C032 1.509(6)
C02U C043 1.524(6)
C9 N1 1.459(6)
C9 C10 1.532(8)
C9 C8 1.528(8)
C02W C042 1.533(8)
C031 C03I 1.393(7)
F033 C03F 1.330(7)
C034 C03Q 1.402(6)
C035 C03A 1.508(6)
C037 C03V 1.522(7)
C039 C03F 1.516(8)
C039 C03X 1.517(7)
C03A C03P 1.524(7)
C03D C03P 1.549(7)
C03E C03Y 1.380(8)
C03G C045 1.392(8)
N03H C03R 1.455(8)
N03H C03Z 1.331(7)
C1 C6 1.370(8)
C1 C2 1.365(9)
C03K C040 1.387(11)
C5 C6 1.404(7)
C03N C044 1.376(9)
N20 C50 1.444(8)
C03V C03W 1.531(8)
C040 C045 1.368(10)
C042 C04C 1.527(9)
C2 C3 1.390(10)

loop_
_twin_individual_id
_twin_individual_mass_fraction_refined
1 0.5799(10)
2 0.4201(10)
